data_4320372
loop_
_publ_author_name
'Fung-E Hong'
'Yu-Tain Tsai'
Chang
'Bao-Tsan Ko'

_publ_section_title
;
 Linking Two Alkyne-Bridged Dicobalt Complexes via a Urea-Based Ligand:
 Synthesis and Spectroscopic and Structural Characterization of
 {[Co2(CO)6(\m-HC\\tbC-)]-CH2NH}2CO
;
_journal_name_full 'Inorganic Chemistry'
_journal_page_first 5487
_journal_page_last 5488
_journal_paper_doi 10.1021/ic010071e
_journal_volume 40
_journal_year 2001
_chemical_formula_sum 'C12 H5 Co3 O9'
_chemical_formula_weight 469.95
_chemical_name_systematic
;
  ?
;
_space_group_IT_number 14
_symmetry_cell_setting monoclinic
_symmetry_space_group_name_Hall '-P 2yn'
_symmetry_space_group_name_H-M 'P 1 21/n 1'
_atom_sites_solution_hydrogens geom
_atom_sites_solution_primary direct
_atom_sites_solution_secondary difmap
_audit_creation_method SHELXL-97
_cell_angle_alpha 90.00
_cell_angle_beta 112.196(13)
_cell_angle_gamma 90.00
_cell_formula_units_Z 4
_cell_length_a 7.973(5)
_cell_length_b 25.880(17)
_cell_length_c 8.781(6)
_cell_measurement_temperature 293(2)
_cell_volume 1677.6(19)
_computing_cell_refinement 'Bruker SMART'
_computing_data_collection 'Bruker SMART'
_computing_data_reduction 'Bruker SHELXTL'
_computing_molecular_graphics 'Bruker SHELXTL'
_computing_publication_material 'Bruker SHELXTL'
_computing_structure_refinement 'SHELXL-97 (Sheldrick, 1997)'
_computing_structure_solution 'SHELXS-97 (Sheldrick, 1990)'
_diffrn_ambient_temperature 293(2)
_diffrn_measured_fraction_theta_full 0.989
_diffrn_measured_fraction_theta_max 0.989
_diffrn_measurement_device_type 'CCD area detector'
_diffrn_measurement_method 'phi and omega scans'
_diffrn_radiation_monochromator graphite
_diffrn_radiation_source 'fine-focus sealed tube'
_diffrn_radiation_type MoK\a
_diffrn_radiation_wavelength 0.71073
_diffrn_reflns_av_R_equivalents 0.3590
_diffrn_reflns_av_sigmaI/netI 0.2753
_diffrn_reflns_limit_h_max 9
_diffrn_reflns_limit_h_min -9
_diffrn_reflns_limit_k_max 31
_diffrn_reflns_limit_k_min -31
_diffrn_reflns_limit_l_max 10
_diffrn_reflns_limit_l_min -7
_diffrn_reflns_number 9597
_diffrn_reflns_theta_full 26.16
_diffrn_reflns_theta_max 26.16
_diffrn_reflns_theta_min 2.63
_exptl_absorpt_coefficient_mu 2.972
_exptl_absorpt_correction_type none
_exptl_crystal_density_diffrn 1.861
_exptl_crystal_density_method 'not measured'
_exptl_crystal_F_000 920
_refine_diff_density_max 0.745
_refine_diff_density_min -1.133
_refine_diff_density_rms 0.180
_refine_ls_extinction_method none
_refine_ls_goodness_of_fit_ref 0.982
_refine_ls_hydrogen_treatment mixed
_refine_ls_matrix_type full
_refine_ls_number_parameters 217
_refine_ls_number_reflns 3310
_refine_ls_number_restraints 0
_refine_ls_restrained_S_all 0.982
_refine_ls_R_factor_all 0.2101
_refine_ls_R_factor_gt 0.1050
_refine_ls_shift/su_max 0.082
_refine_ls_shift/su_mean 0.007
_refine_ls_structure_factor_coef Fsqd
_refine_ls_weighting_details 'calc w=1/[\s^2^(Fo^2^)+(0.1000P)^2^+0.0000P] where P=(Fo^2^+2Fc^2^)/3'
_refine_ls_weighting_scheme calc
_refine_ls_wR_factor_gt 0.2159
_refine_ls_wR_factor_ref 0.2830
_reflns_number_gt 1094
_reflns_number_total 3310
_reflns_threshold_expression >2sigma(I)
_cod_data_source_file ic010071e_2.cif
_cod_data_source_block tytu6m
_cod_depositor_comments
;
The following automatic conversions were performed:

'_symmetry_cell_setting' value 'Monoclinic' changed to 'monoclinic'
according to the built-in table from CIF Core dictionary named
'cif_core.dic' version 2.4.1 from 2010-06-29.

Automatic conversion script
Id: cif_fix_values 1646 2011-03-28 12:23:43Z adriana 
;
_cod_original_cell_volume 1677.7(19)
_cod_database_code 4320372

loop_
_symmetry_equiv_pos_as_xyz
'x, y, z'
'-x+1/2, y+1/2, -z+1/2'
'-x, -y, -z'
'x-1/2, -y-1/2, z-1/2'

loop_
_atom_site_label
_atom_site_type_symbol
_atom_site_fract_x
_atom_site_fract_y
_atom_site_fract_z
_atom_site_U_iso_or_equiv
_atom_site_adp_type
_atom_site_occupancy
_atom_site_symmetry_multiplicity
_atom_site_calc_flag
_atom_site_refinement_flags
_atom_site_disorder_assembly
_atom_site_disorder_group
Co1 Co 0.5822(2) 0.11390(6) 0.6219(2) 0.0715(8) Uani 1 1 d . . .
Co2 Co 0.9006(2) 0.08355(7) 0.7299(2) 0.0698(7) Uani 1 1 d . . .
Co3 Co 0.7734(2) 0.12580(6) 0.9131(2) 0.0696(7) Uani 1 1 d . . .
O1 O 0.3136(18) 0.1923(6) 0.582(2) 0.154(7) Uani 1 1 d . . .
O2 O 0.3897(16) 0.0177(5) 0.6396(15) 0.114(5) Uani 1 1 d . . .
O3 O 0.5529(16) 0.1182(5) 0.2823(16) 0.120(5) Uani 1 1 d . . .
O4 O 1.2801(13) 0.0982(5) 0.9365(18) 0.138(7) Uani 1 1 d . . .
O5 O 0.8366(17) -0.0255(4) 0.7860(17) 0.115(5) Uani 1 1 d . . .
O6 O 0.967(2) 0.0790(7) 0.429(2) 0.158(7) Uani 1 1 d . . .
O7 O 0.546(2) 0.2053(6) 0.969(2) 0.152(7) Uani 1 1 d . . .
O8 O 1.1053(16) 0.1562(5) 1.1851(15) 0.128(6) Uani 1 1 d . . .
O9 O 0.6872(17) 0.0321(5) 1.0567(15) 0.111(5) Uani 1 1 d . . .
C1 C 0.414(2) 0.1621(8) 0.606(2) 0.109(7) Uani 1 1 d . . .
C2 C 0.461(2) 0.0548(6) 0.6337(19) 0.095(7) Uani 1 1 d . . .
C3 C 0.575(2) 0.1160(6) 0.4056(19) 0.078(5) Uani 1 1 d . . .
C4 C 1.126(2) 0.0920(6) 0.8600(19) 0.105(7) Uani 1 1 d . . .
C5 C 0.8586(18) 0.0163(7) 0.764(2) 0.092(6) Uani 1 1 d . . .
C6 C 0.9285(17) 0.0818(7) 0.554(2) 0.083(5) Uani 1 1 d . . .
C7 C 0.629(3) 0.1737(7) 0.957(2) 0.101(7) Uani 1 1 d . . .
C8 C 0.989(3) 0.1450(6) 1.0693(19) 0.097(6) Uani 1 1 d . . .
C9 C 0.7147(18) 0.0679(6) 1.0013(19) 0.072(4) Uani 1 1 d . . .
C10 C 0.8052(17) 0.1508(5) 0.7244(17) 0.066(4) Uani 1 1 d . . .
C11 C 0.855(3) 0.2008(8) 0.682(2) 0.144(11) Uani 1 1 d . . .
H11A H 0.8838 0.1954 0.5852 0.172 Uiso 1 1 calc R . .
H11B H 0.7449 0.2214 0.6458 0.172 Uiso 1 1 calc R . .
C12 C 0.982(6) 0.2304(11) 0.779(4) 0.36(3) Uani 1 1 d . . .
H12A H 0.9832 0.2624 0.7239 0.534 Uiso 1 1 calc R . .
H12B H 1.0968 0.2135 0.8074 0.534 Uiso 1 1 calc R . .
H12C H 0.9593 0.2373 0.8769 0.534 Uiso 1 1 calc R . .

loop_
_atom_site_aniso_label
_atom_site_aniso_U_11
_atom_site_aniso_U_22
_atom_site_aniso_U_33
_atom_site_aniso_U_23
_atom_site_aniso_U_13
_atom_site_aniso_U_12
Co1 0.0648(11) 0.0712(11) 0.0559(12) 0.0005(9) -0.0030(9) 0.0050(8)
Co2 0.0588(11) 0.0788(12) 0.0532(12) -0.0026(9) 0.0001(9) 0.0045(8)
Co3 0.0729(12) 0.0693(11) 0.0521(11) -0.0077(8) 0.0073(9) -0.0087(9)
O1 0.121(11) 0.171(13) 0.148(15) 0.009(10) 0.026(10) 0.070(10)
O2 0.120(9) 0.105(8) 0.098(10) -0.031(7) 0.019(8) -0.034(7)
O3 0.091(8) 0.194(13) 0.062(8) 0.021(8) 0.015(7) 0.038(8)
O4 0.069(7) 0.170(11) 0.129(13) 0.022(9) -0.015(9) -0.036(7)
O5 0.128(10) 0.077(6) 0.125(11) 0.010(8) 0.029(8) -0.015(7)
O6 0.128(12) 0.222(17) 0.109(13) 0.011(13) 0.027(12) 0.029(11)
O7 0.173(13) 0.126(11) 0.172(17) -0.056(11) 0.082(12) 0.025(10)
O8 0.121(9) 0.161(11) 0.073(8) -0.027(8) 0.005(8) -0.056(8)
O9 0.134(10) 0.111(8) 0.079(8) 0.013(7) 0.030(7) 0.000(7)
C1 0.089(11) 0.140(14) 0.081(12) 0.002(11) 0.014(10) 0.055(11)
C2 0.094(11) 0.089(10) 0.063(10) -0.008(8) -0.016(9) -0.024(9)
C3 0.073(9) 0.112(11) 0.042(8) 0.001(8) 0.015(7) 0.030(8)
C4 0.117(14) 0.117(12) 0.050(10) 0.001(9) -0.003(10) 0.019(10)
C5 0.061(9) 0.117(13) 0.080(11) -0.032(10) 0.008(8) 0.038(9)
C6 0.034(7) 0.132(14) 0.090(13) 0.018(12) 0.030(8) -0.002(7)
C7 0.138(15) 0.083(11) 0.070(11) -0.012(9) 0.025(11) 0.000(10)
C8 0.121(13) 0.106(11) 0.051(9) 0.000(9) 0.018(9) -0.035(10)
C9 0.064(8) 0.089(10) 0.056(9) 0.010(8) 0.015(7) -0.013(8)
C10 0.067(8) 0.060(7) 0.064(9) -0.013(6) 0.018(7) 0.002(6)
C11 0.19(2) 0.113(14) 0.080(13) -0.016(11) -0.002(15) -0.042(14)
C12 0.76(9) 0.19(3) 0.18(3) -0.05(2) 0.26(4) -0.24(5)

loop_
_atom_type_symbol
_atom_type_description
_atom_type_scat_dispersion_real
_atom_type_scat_dispersion_imag
_atom_type_scat_source
C C 0.0033 0.0016 'International Tables Vol C Tables 4.2.6.8 and 6.1.1.4'
H H 0.0000 0.0000 'International Tables Vol C Tables 4.2.6.8 and 6.1.1.4'
O O 0.0106 0.0060 'International Tables Vol C Tables 4.2.6.8 and 6.1.1.4'
Co Co 0.3494 0.9721 'International Tables Vol C Tables 4.2.6.8 and 6.1.1.4'

loop_
_geom_angle_atom_site_label_1
_geom_angle_atom_site_label_2
_geom_angle_atom_site_label_3
_geom_angle
_geom_angle_site_symmetry_1
_geom_angle_site_symmetry_3
_geom_angle_publ_flag
C1 Co1 C2 101.0(9) . . ?
C1 Co1 C3 99.6(8) . . ?
C2 Co1 C3 105.5(7) . . ?
C1 Co1 C10 102.9(7) . . ?
C2 Co1 C10 143.5(5) . . ?
C3 Co1 C10 97.3(7) . . ?
C1 Co1 Co3 98.4(6) . . ?
C2 Co1 Co3 100.3(5) . . ?
C3 Co1 Co3 145.0(5) . . ?
C10 Co1 Co3 49.2(5) . . ?
C1 Co1 Co2 151.1(6) . . ?
C2 Co1 Co2 101.5(5) . . ?
C3 Co1 Co2 91.7(5) . . ?
C10 Co1 Co2 49.0(4) . . ?
Co3 Co1 Co2 59.83(8) . . ?
C6 Co2 C4 98.5(9) . . ?
C6 Co2 C5 103.1(8) . . ?
C4 Co2 C5 102.8(7) . . ?
C6 Co2 C10 101.4(8) . . ?
C4 Co2 C10 101.9(6) . . ?
C5 Co2 C10 141.9(7) . . ?
C6 Co2 Co3 149.7(6) . . ?
C4 Co2 Co3 95.4(7) . . ?
C5 Co2 Co3 99.9(6) . . ?
C10 Co2 Co3 49.2(5) . . ?
C6 Co2 Co1 97.6(5) . . ?
C4 Co2 Co1 149.9(6) . . ?
C5 Co2 Co1 98.1(4) . . ?
C10 Co2 Co1 49.8(4) . . ?
Co3 Co2 Co1 59.54(9) . . ?
C8 Co3 C9 103.0(6) . . ?
C8 Co3 C7 98.5(8) . . ?
C9 Co3 C7 100.6(9) . . ?
C8 Co3 C10 99.6(7) . . ?
C9 Co3 C10 142.7(6) . . ?
C7 Co3 C10 104.8(7) . . ?
C8 Co3 Co1 149.3(7) . . ?
C9 Co3 Co1 100.5(4) . . ?
C7 Co3 Co1 96.3(5) . . ?
C10 Co3 Co1 50.4(3) . . ?
C8 Co3 Co2 96.3(7) . . ?
C9 Co3 Co2 98.5(6) . . ?
C7 Co3 Co2 152.4(6) . . ?
C10 Co3 Co2 49.5(4) . . ?
Co1 Co3 Co2 60.63(9) . . ?
O1 C1 Co1 173(2) . . ?
O2 C2 Co1 178.2(19) . . ?
O3 C3 Co1 172.0(17) . . ?
O4 C4 Co2 175(2) . . ?
O5 C5 Co2 178.4(14) . . ?
O6 C6 Co2 173.7(14) . . ?
O7 C7 Co3 172(2) . . ?
O8 C8 Co3 167.1(19) . . ?
O9 C9 Co3 176.7(15) . . ?
C11 C10 Co3 132.6(12) . . ?
C11 C10 Co2 133.2(16) . . ?
Co3 C10 Co2 81.3(5) . . ?
C11 C10 Co1 128.4(10) . . ?
Co3 C10 Co1 80.4(6) . . ?
Co2 C10 Co1 81.2(5) . . ?
C12 C11 C10 126(2) . . ?

loop_
_geom_bond_atom_site_label_1
_geom_bond_atom_site_label_2
_geom_bond_distance
_geom_bond_site_symmetry_2
_geom_bond_publ_flag
Co1 C1 1.799(18) . ?
Co1 C2 1.831(18) . ?
Co1 C3 1.880(19) . ?
Co1 C10 1.916(12) . ?
Co1 Co3 2.452(3) . ?
Co1 Co2 2.479(3) . ?
Co2 C6 1.64(2) . ?
Co2 C4 1.742(16) . ?
Co2 C5 1.82(2) . ?
Co2 C10 1.892(13) . ?
Co2 Co3 2.459(4) . ?
Co3 C8 1.816(15) . ?
Co3 C9 1.827(17) . ?
Co3 C7 1.83(2) . ?
Co3 C10 1.882(17) . ?
O1 C1 1.080(18) . ?
O2 C2 1.128(17) . ?
O3 C3 1.03(2) . ?
O4 C4 1.167(18) . ?
O5 C5 1.124(19) . ?
O6 C6 1.25(2) . ?
O7 C7 1.08(2) . ?
O8 C8 1.126(14) . ?
O9 C9 1.107(17) . ?
C10 C11 1.45(2) . ?
C11 C12 1.30(3) . ?
